data_1503995
loop_
_publ_author_name
'Wang, Shaoyin'
'Zhu, Yuanxun'
'Wang, Yanguang'
'Lu, Ping'

_publ_section_title
;
 Synthesis of functionalized indenes via cascade reaction of aziridines
 and propargyl alcohols.
;
_journal_issue 12
_journal_name_full 'Organic letters'
_journal_page_first 2615
_journal_page_last 2618
_journal_paper_doi 10.1021/ol901033h
_journal_volume 11
_journal_year 2009
_chemical_formula_sum 'C29 H20'
_chemical_formula_weight 368.45
_chemical_name_systematic
; 
 ? 
;
_space_group_IT_number 2
_symmetry_cell_setting triclinic
_symmetry_space_group_name_Hall '-P 1'
_symmetry_space_group_name_H-M 'P -1'
_atom_sites_solution_hydrogens geom
_atom_sites_solution_primary direct
_atom_sites_solution_secondary difmap
_audit_creation_method SHELXL-97
_cell_angle_alpha 77.648(2)
_cell_angle_beta 76.495(2)
_cell_angle_gamma 79.917(2)
_cell_formula_units_Z 2
_cell_length_a 8.8382(9)
_cell_length_b 9.7835(10)
_cell_length_c 12.0361(12)
_cell_measurement_reflns_used 2471
_cell_measurement_temperature 293(2)
_cell_measurement_theta_max 54.535
_cell_measurement_theta_min 5.053
_cell_volume 979.93(17)
_computing_cell_refinement 'Bruker SMART'
_computing_data_collection 'Bruker SMART'
_computing_data_reduction 'Bruker SHELXTL'
_computing_molecular_graphics 'Bruker SHELXTL'
_computing_publication_material 'Bruker SHELXTL'
_computing_structure_refinement 'SHELXL-97 (Sheldrick, 1997)'
_computing_structure_solution 'SHELXS-97 (Sheldrick, 1990)'
_diffrn_ambient_temperature 293(2)
_diffrn_measured_fraction_theta_full 0.983
_diffrn_measured_fraction_theta_max 0.983
_diffrn_measurement_device_type 'CCD area detector'
_diffrn_measurement_method 'phi and omega scans'
_diffrn_radiation_monochromator graphite
_diffrn_radiation_source 'fine-focus sealed tube'
_diffrn_radiation_type MoK\a
_diffrn_radiation_wavelength 0.71073
_diffrn_reflns_av_R_equivalents 0.0874
_diffrn_reflns_av_sigmaI/netI 0.0666
_diffrn_reflns_limit_h_max 9
_diffrn_reflns_limit_h_min -10
_diffrn_reflns_limit_k_max 11
_diffrn_reflns_limit_k_min -12
_diffrn_reflns_limit_l_max 14
_diffrn_reflns_limit_l_min -14
_diffrn_reflns_number 5388
_diffrn_reflns_theta_full 26.00
_diffrn_reflns_theta_max 26.00
_diffrn_reflns_theta_min 2.15
_exptl_absorpt_coefficient_mu 0.071
_exptl_absorpt_correction_T_max 1.00000
_exptl_absorpt_correction_T_min 0.79397
_exptl_absorpt_correction_type empirical
_exptl_absorpt_process_details sadabs
_exptl_crystal_colour green
_exptl_crystal_density_diffrn 1.249
_exptl_crystal_density_method 'not measured'
_exptl_crystal_description prismatic
_exptl_crystal_F_000 388
_exptl_crystal_size_max 0.368
_exptl_crystal_size_mid 0.296
_exptl_crystal_size_min 0.231
_refine_diff_density_max 0.224
_refine_diff_density_min -0.245
_refine_diff_density_rms 0.061
_refine_ls_extinction_method none
_refine_ls_goodness_of_fit_ref 1.045
_refine_ls_hydrogen_treatment constr
_refine_ls_matrix_type full
_refine_ls_number_parameters 262
_refine_ls_number_reflns 3766
_refine_ls_number_restraints 0
_refine_ls_restrained_S_all 1.045
_refine_ls_R_factor_all 0.0632
_refine_ls_R_factor_gt 0.0544
_refine_ls_shift/su_max 0.005
_refine_ls_shift/su_mean 0.001
_refine_ls_structure_factor_coef Fsqd
_refine_ls_weighting_details 'calc w=1/[\s^2^(Fo^2^)+(0.0914P)^2^+0.0000P] where P=(Fo^2^+2Fc^2^)/3'
_refine_ls_weighting_scheme calc
_refine_ls_wR_factor_gt 0.1448
_refine_ls_wR_factor_ref 0.1529
_reflns_number_gt 3106
_reflns_number_total 3766
_reflns_threshold_expression >2sigma(I)
_cod_data_source_file ol901033h_si_005.cif
_cod_data_source_block cd28508
_cod_depositor_comments
;
The following automatic conversions were performed:

'_symmetry_cell_setting' value 'Triclinic' changed to 'triclinic'
according to /home/saulius/struct/CIF-dictionaries/cif_core.dic
dictionary named 'cif_core.dic' version 2.4.2 from 2011-04-26.

Automatic conversion script
Id: cif_fix_values 1715 2011-07-08 13:25:40Z adriana 
;
_cod_original_sg_symbol_H-M P-1
_cod_database_code 1503995

loop_
_symmetry_equiv_pos_as_xyz
'x, y, z'
'-x, -y, -z'

loop_
_atom_site_label
_atom_site_type_symbol
_atom_site_fract_x
_atom_site_fract_y
_atom_site_fract_z
_atom_site_U_iso_or_equiv
_atom_site_adp_type
_atom_site_occupancy
_atom_site_symmetry_multiplicity
_atom_site_calc_flag
_atom_site_refinement_flags
C1 C 0.21430(18) -0.09652(14) 0.29541(12) 0.0497(4) Uani 1 1 d .
C2 C 0.2821(2) -0.23688(15) 0.29625(14) 0.0620(5) Uani 1 1 d .
H2 H 0.3662 -0.2725 0.3329 0.074 Uiso 1 1 calc R
C3 C 0.2249(2) -0.32314(16) 0.24280(16) 0.0708(5) Uani 1 1 d .
H3 H 0.2719 -0.4159 0.2426 0.085 Uiso 1 1 calc R
C4 C 0.0999(2) -0.27270(18) 0.19039(17) 0.0708(5) Uani 1 1 d .
H4 H 0.0592 -0.3322 0.1574 0.085 Uiso 1 1 calc R
C5 C 0.0336(2) -0.13307(16) 0.18637(14) 0.0585(4) Uani 1 1 d .
H5 H -0.0507 -0.0992 0.1497 0.070 Uiso 1 1 calc R
C6 C 0.09092(17) -0.04334(14) 0.23611(12) 0.0463(4) Uani 1 1 d .
C7 C 0.03558(16) 0.11474(14) 0.22344(11) 0.0432(3) Uani 1 1 d .
C8 C 0.03886(16) 0.15850(13) 0.33717(11) 0.0419(3) Uani 1 1 d .
C9 C 0.17922(16) 0.11205(13) 0.38618(11) 0.0436(3) Uani 1 1 d .
C10 C 0.26534(18) -0.00888(14) 0.35950(12) 0.0495(4) Uani 1 1 d .
H10 H 0.3609 -0.0373 0.3829 0.059 Uiso 1 1 calc R
C11 C -0.10181(17) 0.22223(14) 0.38191(12) 0.0483(4) Uani 1 1 d .
H11 H -0.1255 0.2576 0.4507 0.058 Uiso 1 1 calc R
C12 C -0.21265(17) 0.22853(14) 0.30829(13) 0.0484(4) Uani 1 1 d .
C13 C -0.13485(17) 0.16404(14) 0.21382(13) 0.0476(4) Uani 1 1 d .
C14 C -0.2118(2) 0.16061(18) 0.12769(15) 0.0619(4) Uani 1 1 d .
H14 H -0.1591 0.1219 0.0628 0.074 Uiso 1 1 calc R
C15 C -0.3688(2) 0.2156(2) 0.13904(19) 0.0761(5) Uani 1 1 d .
H15 H -0.4222 0.2122 0.0818 0.091 Uiso 1 1 calc R
C16 C -0.4469(2) 0.27505(19) 0.23340(19) 0.0732(5) Uani 1 1 d .
H16 H -0.5529 0.3098 0.2401 0.088 Uiso 1 1 calc R
C17 C -0.37021(19) 0.28400(17) 0.31847(16) 0.0629(5) Uani 1 1 d .
H17 H -0.4228 0.3263 0.3815 0.075 Uiso 1 1 calc R
C18 C 0.21639(18) 0.19219(14) 0.46578(12) 0.0466(4) Uani 1 1 d .
C19 C 0.28845(19) 0.12444(16) 0.55759(12) 0.0556(4) Uani 1 1 d .
H19 H 0.3143 0.0268 0.5694 0.067 Uiso 1 1 calc R
C20 C 0.3221(2) 0.1998(2) 0.63135(14) 0.0661(5) Uani 1 1 d .
H20 H 0.3695 0.1528 0.6928 0.079 Uiso 1 1 calc R
C21 C 0.2857(2) 0.3442(2) 0.61439(16) 0.0744(5) Uani 1 1 d .
H21 H 0.3084 0.3953 0.6640 0.089 Uiso 1 1 calc R
C22 C 0.2158(2) 0.41216(18) 0.52375(17) 0.0710(5) Uani 1 1 d .
H22 H 0.1924 0.5100 0.5113 0.085 Uiso 1 1 calc R
C23 C 0.1796(2) 0.33749(16) 0.45095(14) 0.0572(4) Uani 1 1 d .
H23 H 0.1299 0.3852 0.3910 0.069 Uiso 1 1 calc R
C24 C 0.14447(16) 0.19569(14) 0.12021(11) 0.0432(3) Uani 1 1 d .
C25 C 0.1278(2) 0.34171(16) 0.10283(14) 0.0639(5) Uani 1 1 d .
H25 H 0.0527 0.3892 0.1544 0.077 Uiso 1 1 calc R
C26 C 0.2204(2) 0.41761(18) 0.01064(15) 0.0748(5) Uani 1 1 d .
H26 H 0.2069 0.5156 0.0006 0.090 Uiso 1 1 calc R
C27 C 0.3326(2) 0.3504(2) -0.06677(14) 0.0681(5) Uani 1 1 d .
H27 H 0.3955 0.4020 -0.1288 0.082 Uiso 1 1 calc R
C28 C 0.3502(2) 0.2062(2) -0.05117(13) 0.0622(4) Uani 1 1 d .
H28 H 0.4250 0.1595 -0.1034 0.075 Uiso 1 1 calc R
C29 C 0.25746(17) 0.12945(16) 0.04194(12) 0.0506(4) Uani 1 1 d .
H29 H 0.2717 0.0315 0.0518 0.061 Uiso 1 1 calc R

loop_
_atom_site_aniso_label
_atom_site_aniso_U_11
_atom_site_aniso_U_22
_atom_site_aniso_U_33
_atom_site_aniso_U_23
_atom_site_aniso_U_13
_atom_site_aniso_U_12
C1 0.0597(9) 0.0374(7) 0.0439(8) -0.0058(6) 0.0034(7) -0.0052(6)
C2 0.0741(11) 0.0417(8) 0.0594(10) -0.0077(7) 0.0013(8) -0.0002(8)
C3 0.0925(14) 0.0356(8) 0.0736(11) -0.0155(8) 0.0094(10) -0.0086(9)
C4 0.0843(13) 0.0499(9) 0.0793(12) -0.0271(9) 0.0055(10) -0.0224(9)
C5 0.0653(10) 0.0510(9) 0.0606(10) -0.0202(7) 0.0000(8) -0.0159(8)
C6 0.0528(8) 0.0399(7) 0.0415(8) -0.0108(6) 0.0042(6) -0.0082(6)
C7 0.0501(8) 0.0392(7) 0.0399(7) -0.0102(6) -0.0044(6) -0.0075(6)
C8 0.0543(8) 0.0321(6) 0.0373(7) -0.0051(5) -0.0047(6) -0.0078(6)
C9 0.0543(8) 0.0365(7) 0.0371(7) -0.0026(5) -0.0064(6) -0.0073(6)
C10 0.0567(9) 0.0419(8) 0.0466(8) -0.0050(6) -0.0105(7) -0.0019(7)
C11 0.0601(9) 0.0391(7) 0.0422(8) -0.0108(6) -0.0003(6) -0.0064(6)
C12 0.0504(9) 0.0371(7) 0.0529(8) -0.0045(6) -0.0030(7) -0.0073(6)
C13 0.0502(8) 0.0401(7) 0.0516(8) -0.0067(6) -0.0067(7) -0.0105(6)
C14 0.0634(10) 0.0648(10) 0.0640(10) -0.0162(8) -0.0197(8) -0.0114(8)
C15 0.0686(12) 0.0781(12) 0.0889(14) -0.0085(11) -0.0326(11) -0.0154(10)
C16 0.0490(10) 0.0673(11) 0.0994(15) -0.0032(10) -0.0184(10) -0.0079(8)
C17 0.0540(10) 0.0518(9) 0.0734(11) -0.0076(8) 0.0007(8) -0.0048(7)
C18 0.0542(8) 0.0437(8) 0.0405(7) -0.0071(6) -0.0059(6) -0.0084(6)
C19 0.0674(10) 0.0514(9) 0.0465(8) -0.0029(7) -0.0128(7) -0.0098(7)
C20 0.0752(12) 0.0785(12) 0.0489(9) -0.0105(8) -0.0193(8) -0.0140(9)
C21 0.0819(13) 0.0836(13) 0.0709(12) -0.0373(10) -0.0181(10) -0.0142(11)
C22 0.0852(13) 0.0539(10) 0.0822(12) -0.0262(9) -0.0248(10) -0.0041(9)
C23 0.0697(10) 0.0454(8) 0.0580(9) -0.0098(7) -0.0185(8) -0.0043(7)
C24 0.0488(8) 0.0456(8) 0.0369(7) -0.0061(6) -0.0110(6) -0.0092(6)
C25 0.0783(12) 0.0472(9) 0.0561(10) -0.0056(7) 0.0031(8) -0.0089(8)
C26 0.0953(14) 0.0510(10) 0.0669(11) 0.0056(8) -0.0035(10) -0.0177(9)
C27 0.0771(12) 0.0762(12) 0.0451(9) 0.0088(8) -0.0059(8) -0.0276(10)
C28 0.0622(10) 0.0800(12) 0.0416(8) -0.0121(8) -0.0010(7) -0.0138(9)
C29 0.0578(9) 0.0546(9) 0.0405(8) -0.0114(6) -0.0067(7) -0.0109(7)

loop_
_atom_type_symbol
_atom_type_description
_atom_type_scat_dispersion_real
_atom_type_scat_dispersion_imag
_atom_type_scat_source
C C 0.0033 0.0016 'International Tables Vol C Tables 4.2.6.8 and 6.1.1.4'
H H 0.0000 0.0000 'International Tables Vol C Tables 4.2.6.8 and 6.1.1.4'

loop_
_geom_angle_atom_site_label_1
_geom_angle_atom_site_label_2
_geom_angle_atom_site_label_3
_geom_angle
C2 C1 C6 118.93(14)
C2 C1 C10 120.56(15)
C6 C1 C10 120.45(13)
C3 C2 C1 120.38(17)
C3 C2 H2 119.8
C1 C2 H2 119.8
C4 C3 C2 120.33(15)
C4 C3 H3 119.8
C2 C3 H3 119.8
C3 C4 C5 120.06(16)
C3 C4 H4 120.0
C5 C4 H4 120.0
C6 C5 C4 120.92(17)
C6 C5 H5 119.5
C4 C5 H5 119.5
C5 C6 C1 119.26(14)
C5 C6 C7 123.54(14)
C1 C6 C7 117.05(12)
C13 C7 C6 117.29(11)
C13 C7 C8 101.36(11)
C6 C7 C8 107.29(11)
C13 C7 C24 109.59(11)
C6 C7 C24 110.05(11)
C8 C7 C24 110.88(10)
C11 C8 C9 130.45(13)
C11 C8 C7 110.55(12)
C9 C8 C7 118.48(12)
C10 C9 C8 116.27(12)
C10 C9 C18 123.38(13)
C8 C9 C18 120.27(12)
C9 C10 C1 122.36(14)
C9 C10 H10 118.8
C1 C10 H10 118.8
C8 C11 C12 110.58(12)
C8 C11 H11 124.7
C12 C11 H11 124.7
C17 C12 C13 120.26(15)
C17 C12 C11 131.57(14)
C13 C12 C11 108.17(12)
C14 C13 C12 120.17(14)
C14 C13 C7 130.38(14)
C12 C13 C7 109.33(12)
C13 C14 C15 118.98(17)
C13 C14 H14 120.5
C15 C14 H14 120.5
C16 C15 C14 120.98(17)
C16 C15 H15 119.5
C14 C15 H15 119.5
C15 C16 C17 120.82(17)
C15 C16 H16 119.6
C17 C16 H16 119.6
C16 C17 C12 118.71(16)
C16 C17 H17 120.6
C12 C17 H17 120.6
C23 C18 C19 117.86(13)
C23 C18 C9 120.74(13)
C19 C18 C9 121.40(13)
C20 C19 C18 120.98(15)
C20 C19 H19 119.5
C18 C19 H19 119.5
C21 C20 C19 120.18(16)
C21 C20 H20 119.9
C19 C20 H20 119.9
C22 C21 C20 119.36(15)
C22 C21 H21 120.3
C20 C21 H21 120.3
C21 C22 C23 120.78(16)
C21 C22 H22 119.6
C23 C22 H22 119.6
C22 C23 C18 120.83(15)
C22 C23 H23 119.6
C18 C23 H23 119.6
C29 C24 C25 117.60(13)
C29 C24 C7 122.98(12)
C25 C24 C7 119.41(12)
C26 C25 C24 121.12(16)
C26 C25 H25 119.4
C24 C25 H25 119.4
C27 C26 C25 120.75(16)
C27 C26 H26 119.6
C25 C26 H26 119.6
C28 C27 C26 118.91(15)
C28 C27 H27 120.5
C26 C27 H27 120.5
C27 C28 C29 120.45(16)
C27 C28 H28 119.8
C29 C28 H28 119.8
C24 C29 C28 121.17(15)
C24 C29 H29 119.4
C28 C29 H29 119.4

loop_
_geom_bond_atom_site_label_1
_geom_bond_atom_site_label_2
_geom_bond_distance
C1 C2 1.398(2)
C1 C6 1.405(2)
C1 C10 1.454(2)
C2 C3 1.384(2)
C2 H2 0.9300
C3 C4 1.365(3)
C3 H3 0.9300
C4 C5 1.384(2)
C4 H4 0.9300
C5 C6 1.3815(19)
C5 H5 0.9300
C6 C7 1.5243(19)
C7 C13 1.522(2)
C7 C8 1.5269(18)
C7 C24 1.5442(18)
C8 C11 1.3357(19)
C8 C9 1.4570(19)
C9 C10 1.3473(19)
C9 C18 1.4830(19)
C10 H10 0.9300
C11 C12 1.452(2)
C11 H11 0.9300
C12 C17 1.390(2)
C12 C13 1.398(2)
C13 C14 1.375(2)
C14 C15 1.385(3)
C14 H14 0.9300
C15 C16 1.371(3)
C15 H15 0.9300
C16 C17 1.378(2)
C16 H16 0.9300
C17 H17 0.9300
C18 C23 1.384(2)
C18 C19 1.391(2)
C19 C20 1.378(2)
C19 H19 0.9300
C20 C21 1.374(3)
C20 H20 0.9300
C21 C22 1.369(3)
C21 H21 0.9300
C22 C23 1.375(2)
C22 H22 0.9300
C23 H23 0.9300
C24 C29 1.3784(19)
C24 C25 1.385(2)
C25 C26 1.374(2)
C25 H25 0.9300
C26 C27 1.373(3)
C26 H26 0.9300
C27 C28 1.368(3)
C27 H27 0.9300
C28 C29 1.385(2)
C28 H28 0.9300
C29 H29 0.9300

loop_
_geom_torsion_atom_site_label_1
_geom_torsion_atom_site_label_2
_geom_torsion_atom_site_label_3
_geom_torsion_atom_site_label_4
_geom_torsion
C6 C1 C2 C3 -2.1(2)
C10 C1 C2 C3 174.90(14)
C1 C2 C3 C4 -1.1(3)
C2 C3 C4 C5 2.6(3)
C3 C4 C5 C6 -0.8(3)
C4 C5 C6 C1 -2.5(2)
C4 C5 C6 C7 173.05(14)
C2 C1 C6 C5 3.9(2)
C10 C1 C6 C5 -173.15(13)
C2 C1 C6 C7 -171.92(13)
C10 C1 C6 C7 11.03(19)
C5 C6 C7 C13 32.42(19)
C1 C6 C7 C13 -151.95(12)
C5 C6 C7 C8 145.54(14)
C1 C6 C7 C8 -38.83(16)
C5 C6 C7 C24 -93.73(15)
C1 C6 C7 C24 81.90(14)
C13 C7 C8 C11 -0.87(14)
C6 C7 C8 C11 -124.40(12)
C24 C7 C8 C11 115.39(13)
C13 C7 C8 C9 171.77(11)
C6 C7 C8 C9 48.25(15)
C24 C7 C8 C9 -71.96(14)
C11 C8 C9 C10 143.71(15)
C7 C8 C9 C10 -27.24(17)
C11 C8 C9 C18 -33.1(2)
C7 C8 C9 C18 155.96(11)
C8 C9 C10 C1 -6.0(2)
C18 C9 C10 C1 170.66(12)
C2 C1 C10 C9 -162.53(14)
C6 C1 C10 C9 14.5(2)
C9 C8 C11 C12 -171.16(13)
C7 C8 C11 C12 0.35(15)
C8 C11 C12 C17 -179.91(15)
C8 C11 C12 C13 0.40(16)
C17 C12 C13 C14 2.9(2)
C11 C12 C13 C14 -177.38(12)
C17 C12 C13 C7 179.30(12)
C11 C12 C13 C7 -0.97(15)
C6 C7 C13 C14 -66.6(2)
C8 C7 C13 C14 177.03(14)
C24 C7 C13 C14 59.82(18)
C6 C7 C13 C12 117.52(13)
C8 C7 C13 C12 1.11(14)
C24 C7 C13 C12 -116.10(12)
C12 C13 C14 C15 -3.1(2)
C7 C13 C14 C15 -178.69(14)
C13 C14 C15 C16 1.1(3)
C14 C15 C16 C17 1.2(3)
C15 C16 C17 C12 -1.5(3)
C13 C12 C17 C16 -0.5(2)
C11 C12 C17 C16 179.80(14)
C10 C9 C18 C23 149.30(15)
C8 C9 C18 C23 -34.1(2)
C10 C9 C18 C19 -30.9(2)
C8 C9 C18 C19 145.65(14)
C23 C18 C19 C20 0.0(2)
C9 C18 C19 C20 -179.79(14)
C18 C19 C20 C21 -0.6(3)
C19 C20 C21 C22 0.1(3)
C20 C21 C22 C23 1.0(3)
C21 C22 C23 C18 -1.5(3)
C19 C18 C23 C22 1.0(2)
C9 C18 C23 C22 -179.18(15)
C13 C7 C24 C29 -120.68(14)
C6 C7 C24 C29 9.71(18)
C8 C7 C24 C29 128.26(14)
C13 C7 C24 C25 58.14(16)
C6 C7 C24 C25 -171.47(13)
C8 C7 C24 C25 -52.93(17)
C29 C24 C25 C26 0.2(2)
C7 C24 C25 C26 -178.69(14)
C24 C25 C26 C27 -0.2(3)
C25 C26 C27 C28 0.4(3)
C26 C27 C28 C29 -0.7(3)
C25 C24 C29 C28 -0.4(2)
C7 C24 C29 C28 178.40(13)
C27 C28 C29 C24 0.7(2)
